data_7159948
loop_
_publ_author_name
'Djoki&#x107;, Sanja'
'Benedekovi&#x107;, Goran'
'Kesi&#x107;, Jelena'
'Rodi&#x107;, Marko V'
'Popsavin, Mirjana'
'Popsavin, Velimir'
'Francuz, Jovana'

_publ_section_title
;
 First total synthesis of asperilactone B. Revision of absolute
 stereochemistry of asperilactones B and C.
;
_journal_issue 24
_journal_name_full 'Organic &amp; biomolecular chemistry'
_journal_page_first 4864
_journal_page_last 4867
_journal_paper_doi 10.1039/d4ob00583j
_journal_volume 22
_journal_year 2024
_chemical_absolute_configuration rmad
_chemical_enantioexcess_bulk 1
_chemical_enantioexcess_bulk_technique OA
_chemical_formula_moiety 'C8 H12 O5'
_chemical_formula_sum 'C8 H12 O5'
_chemical_formula_weight 188.18
_chemical_melting_point 397
_chemical_name_common ' 3,6-Anhydro-2,8-dideoxy-D-glycero-L-gluco-octono-1,4-lactone '
_chemical_name_systematic ' 3,6-Anhydro-2,8-dideoxy-D-glycero-L-gluco-octono-1,4-lactone '
_chemical_optical_rotation '[\a]^25^~D~ = +29.0 (c = 0.5, Me~2~CO)'
_space_group_crystal_system orthorhombic
_space_group_IT_number 19
_space_group_name_Hall 'P 2ac 2ab'
_space_group_name_H-M_alt 'P 21 21 21'
_atom_sites_solution_hydrogens mixed
_atom_sites_solution_primary dual
_audit_creation_method SHELXL-2018/3
_audit_update_record
;
2024-02-19 deposited with the CCDC.	2024-05-10 downloaded from the CCDC.
;
_cell_angle_alpha 90
_cell_angle_beta 90
_cell_angle_gamma 90
_cell_formula_units_Z 4
_cell_length_a 5.48541(5)
_cell_length_b 10.62294(8)
_cell_length_c 15.21442(14)
_cell_measurement_reflns_used 10930
_cell_measurement_temperature 295(2)
_cell_measurement_theta_max 71.8490
_cell_measurement_theta_min 2.8840
_cell_volume 886.562(13)
_computing_cell_refinement 'CrysAlisPro 1.171.41.109a (Rigaku OD, 2021)'
_computing_data_collection 'CrysAlisPro 1.171.41.109a (Rigaku OD, 2021)'
_computing_data_reduction 'CrysAlisPro 1.171.41.109a (Rigaku OD, 2021)'
_computing_molecular_graphics 'Mercury (Macrae et al., 2020)'
_computing_publication_material 'ShelXle (H\"ubschle et al., 2011)'
_computing_structure_refinement 'SHELXL-2018/3 (Sheldrick, 2018)'
_computing_structure_solution 'SHELXT 2018/2 (Sheldrick, 2018)'
_diffrn_ambient_temperature 295(2)
_diffrn_detector 'CCD plate'
_diffrn_detector_area_resol_mean 16.3280
_diffrn_detector_type 'Sapphire3 (Oxford Diffraction)'
_diffrn_measured_fraction_theta_full 1.000
_diffrn_measured_fraction_theta_max 0.998
_diffrn_measurement_details
;
List of Runs (angles in degrees, time in seconds):

  # Type    Start    End  Width  t~exp~   \w     \q     \k     \f   Frames
#--------------------------------------------------------------------------
  1  \w      7.00 108.00   1.00    3.00    --   36.41  19.00 120.00  101
  2  \w     22.00  90.00   1.00    3.00    --   36.41-125.00-150.00   68
  3  \w     20.00 104.00   1.00    3.00    --   36.41  57.00 120.00   84
  4  \w     22.00  90.00   1.00    3.00    --   36.41-125.00   0.00   68
  5  \w     39.00 106.00   1.00   12.00    --  108.00 -94.00-180.00   67
  6  \w    104.00 178.00   1.00   12.00    --  108.00 111.00 -90.00   74
  7  \w    101.00 176.00   1.00   12.00    --  108.00  77.00-120.00   75
  8  \w     41.00 126.00   1.00   12.00    --  108.00 -61.00-120.00   85
  9  \w     91.00 176.00   1.00   12.00    --  108.00  45.00  60.00   85
 10  \w     39.00 106.00   1.00   12.00    --  108.00 -94.00  60.00   67
 11  \w     39.00 106.00   1.00   12.00    --  108.00 -94.00 -90.00   67
 12  \w     39.00 106.00   1.00   12.00    --  108.00 -94.00  30.00   67
 13  \w     90.00 175.00   1.00   12.00    --  108.00  61.00-150.00   85
 14  \w     20.00 104.00   1.00    3.00    --   36.41  57.00-150.00   84
 15  \w    -31.00  53.00   1.00    3.00    --   36.41 -57.00  60.00   84
 16  \w     15.00 103.00   1.00    3.00    --   36.41  67.00 -86.00   88
 17  \w     20.00 104.00   1.00    3.00    --   36.41  57.00   0.00   84
 18  \w     91.00 176.00   1.00   12.00    --  108.00  45.00  30.00   85
 19  \w     90.00 175.00   1.00   12.00    --  108.00  61.00 -60.00   85
 20  \w     87.00 178.00   1.00   12.00    --  108.00  30.00 150.00   91
 21  \w     91.00 176.00   1.00   12.00    --  108.00  45.00-180.00   85
 22  \w     87.00 178.00   1.00   12.00    --  108.00  30.00   0.00   91
 23  \w     87.00 178.00   1.00   12.00    --  108.00  30.00 -90.00   91
 24  \w    101.00 176.00   1.00   12.00    --  108.00  77.00   0.00   75
 25  \w     91.00 176.00   1.00   12.00    --  108.00  52.00  95.00   85
 26  \w    -31.00  53.00   1.00    3.00    --   36.41 -57.00-180.00   84
 27  \w    -33.00  56.00   1.00    3.00    --   36.41 -37.00 120.00   89
 28  \w    -31.00  53.00   1.00    3.00    --   36.41 -57.00 -30.00   84
 29  \w     20.00 104.00   1.00    3.00    --   36.41  57.00  60.00   84
 30  \w     90.00 175.00   1.00   12.00    --  108.00  61.00-180.00   85
 31  \w    104.00 178.00   1.00   12.00    --  108.00 111.00 -30.00   74
 32  \w     90.00 175.00   1.00   12.00    --  108.00  61.00 150.00   85
 33  \w     91.00 176.00   1.00   12.00    --  108.00  45.00   0.00   85
 34  \w     87.00 178.00   1.00   12.00    --  108.00  30.00 -60.00   91
 35  \w     91.00 176.00   1.00   12.00    --  108.00  45.00 120.00   85
 36  \w     91.00 176.00   1.00   12.00    --  108.00  45.00  90.00   85
 37  \w     91.00 176.00   1.00   12.00    --  108.00  45.00-150.00   85
 38  \w     20.00  71.00   1.00    3.00    --   36.41  57.00 150.00   51
 39  \w      1.00  75.00   1.00    3.00    --   36.41 -99.00 -60.00   74
;
_diffrn_measurement_device 'four-circle diffractometer'
_diffrn_measurement_device_type 'Gemini S (Oxford Diffraction)'
_diffrn_measurement_method '\w scans'
_diffrn_orient_matrix_type 'CrysAlisPro convention (1999,Acta A55,543-557)'
_diffrn_orient_matrix_UB_11 -0.1882033000
_diffrn_orient_matrix_UB_12 -0.0612880000
_diffrn_orient_matrix_UB_13 0.0617780000
_diffrn_orient_matrix_UB_21 -0.0985167000
_diffrn_orient_matrix_UB_22 0.1312231000
_diffrn_orient_matrix_UB_23 0.0244482000
_diffrn_orient_matrix_UB_31 -0.1836494000
_diffrn_orient_matrix_UB_32 -0.0075443000
_diffrn_orient_matrix_UB_33 -0.0764263000
_diffrn_radiation_monochromator graphite
_diffrn_radiation_probe x-ray
_diffrn_radiation_type 'Cu K\a'
_diffrn_radiation_wavelength 1.54184
_diffrn_reflns_av_R_equivalents 0.0348
_diffrn_reflns_av_unetI/netI 0.0148
_diffrn_reflns_Laue_measured_fraction_full 1.000
_diffrn_reflns_Laue_measured_fraction_max 0.998
_diffrn_reflns_limit_h_max 6
_diffrn_reflns_limit_h_min -6
_diffrn_reflns_limit_k_max 13
_diffrn_reflns_limit_k_min -13
_diffrn_reflns_limit_l_max 18
_diffrn_reflns_limit_l_min -18
_diffrn_reflns_number 13317
_diffrn_reflns_point_group_measured_fraction_full 1.000
_diffrn_reflns_point_group_measured_fraction_max 0.995
_diffrn_reflns_theta_full 67.684
_diffrn_reflns_theta_max 71.945
_diffrn_reflns_theta_min 5.078
_diffrn_source 'fine-focus sealed X-ray tube (Oxford Diffraction)'
_diffrn_source_type 'Enhance (Cu) X-ray Source (Oxford Diffraction)'
_exptl_absorpt_coefficient_mu 1.014
_exptl_absorpt_correction_T_max 0.850
_exptl_absorpt_correction_T_min 0.555
_exptl_absorpt_correction_type analytical
_exptl_absorpt_process_details
; 
CrysAlisPro 1.171.41.109a (Rigaku Oxford Diffraction, 2021) 
Analytical numeric absorption correction using a multifaceted crystal 
model based on expressions derived by R.C. Clark & J.S. Reid. 
(Clark, R. C. & Reid, J. S. (1995). Acta Cryst. A51, 887-897) 
Empirical absorption correction using spherical harmonics, 
implemented in SCALE3 ABSPACK scaling algorithm. 
;
_exptl_crystal_colour colourless
_exptl_crystal_density_diffrn 1.410
_exptl_crystal_description prism
_exptl_crystal_F_000 400
_exptl_crystal_size_max 0.740
_exptl_crystal_size_mid 0.380
_exptl_crystal_size_min 0.170
_refine_diff_density_max 0.159
_refine_diff_density_min -0.139
_refine_diff_density_rms 0.034
_refine_ls_abs_structure_details
; 
 Flack x determined using 683 quotients [(I+)-(I-)]/[(I+)+(I-)] 
 (Parsons, Flack and Wagner, Acta Cryst. B69 (2013) 249-259). 
;
_refine_ls_abs_structure_Flack 0.02(4)
_refine_ls_extinction_coef 0.058(4)
_refine_ls_extinction_expression Fc^*^=kFc[1+0.001xFc^2^\l^3^/sin(2\q)]^-1/4^
_refine_ls_extinction_method 'SHELXL-2018/3 (Sheldrick 2018)'
_refine_ls_goodness_of_fit_ref 1.093
_refine_ls_hydrogen_treatment mixed
_refine_ls_matrix_type full
_refine_ls_number_parameters 128
_refine_ls_number_reflns 1726
_refine_ls_number_restraints 0
_refine_ls_restrained_S_all 1.093
_refine_ls_R_factor_all 0.0317
_refine_ls_R_factor_gt 0.0317
_refine_ls_shift/su_max 0.000
_refine_ls_shift/su_mean 0.000
_refine_ls_structure_factor_coef Fsqd
_refine_ls_weighting_details 'w=1/[\s^2^(Fo^2^)+(0.0523P)^2^+0.1071P] where P=(Fo^2^+2Fc^2^)/3'
_refine_ls_weighting_scheme calc
_refine_ls_wR_factor_gt 0.0872
_refine_ls_wR_factor_ref 0.0872
_reflns_Friedel_coverage 0.668
_reflns_Friedel_fraction_full 1.000
_reflns_Friedel_fraction_max 0.991
_reflns_number_gt 1716
_reflns_number_total 1726
_reflns_threshold_expression 'I > 2\s(I)'
_cod_data_source_file d4ob00583j3.cif
_cod_data_source_block 9
_cod_depositor_comments 'Adding full bibliography for 7159944--7159948.cif.'
_cod_original_cell_volume 886.561(13)
_cod_database_code 7159948
_shelx_shelxl_version_number 2018/3
_shelx_space_group_comment
; 
The symmetry employed for this shelxl refinement is uniquely defined 
by the following loop, which should always be used as a source of 
symmetry information in preference to the above space-group names. 
They are only intended as comments. 
;
_shelx_estimated_absorpt_t_min 0.521
_shelx_estimated_absorpt_t_max 0.847

loop_
_space_group_symop_operation_xyz
'x, y, z'
'-x+1/2, -y, z+1/2'
'-x, y+1/2, -z+1/2'
'x+1/2, -y+1/2, -z'

loop_
_atom_site_label
_atom_site_type_symbol
_atom_site_fract_x
_atom_site_fract_y
_atom_site_fract_z
_atom_site_U_iso_or_equiv
_atom_site_adp_type
_atom_site_occupancy
_atom_site_site_symmetry_order
_atom_site_calc_flag
_atom_site_refinement_flags_posn
_atom_site_refinement_flags_adp
_atom_site_refinement_flags_occupancy
_atom_site_disorder_assembly
_atom_site_disorder_group
O1 O 0.5890(4) 0.29641(15) 0.40269(12) 0.0689(5) Uani 1 1 d . . . . .
O4 O 0.6893(3) 0.47190(13) 0.47251(9) 0.0437(4) Uani 1 1 d . . . . .
O5 O 0.5900(5) 0.73710(14) 0.61462(11) 0.0769(7) Uani 1 1 d . . . . .
H5A H 0.590(6) 0.753(3) 0.669(2) 0.077(9) Uiso 1 1 d . . . . .
O6 O 0.2774(3) 0.49263(14) 0.60126(9) 0.0483(4) Uani 1 1 d . . . . .
O7 O 0.4323(3) 0.31122(15) 0.71388(10) 0.0600(5) Uani 1 1 d . . . . .
H7A H 0.337(6) 0.291(3) 0.671(2) 0.078(9) Uiso 1 1 d . . . . .
C1 C 0.5261(4) 0.39247(18) 0.43675(12) 0.0435(5) Uani 1 1 d . . . . .
C2 C 0.2732(4) 0.4435(2) 0.44657(15) 0.0521(5) Uani 1 1 d . . . . .
H2A H 0.161350 0.378684 0.466386 0.063 Uiso 1 1 calc R U . . .
H2B H 0.214236 0.478152 0.391557 0.063 Uiso 1 1 calc R U . . .
C3 C 0.3026(4) 0.54474(17) 0.51490(12) 0.0434(5) Uani 1 1 d . . . . .
H3 H 0.192073 0.615822 0.505034 0.052 Uiso 1 1 calc R U . . .
C4 C 0.5678(4) 0.58250(17) 0.50715(12) 0.0431(5) Uani 1 1 d . . . . .
H4 H 0.589720 0.656063 0.469094 0.052 Uiso 1 1 calc R U . . .
C5 C 0.6477(4) 0.60848(17) 0.60095(12) 0.0471(5) Uani 1 1 d . . . . .
H5 H 0.821577 0.591426 0.609738 0.056 Uiso 1 1 calc R U . . .
C6 C 0.4865(3) 0.51995(16) 0.65490(11) 0.0388(4) Uani 1 1 d . . . . .
H6 H 0.432666 0.563899 0.708093 0.047 Uiso 1 1 calc R U . . .
C7 C 0.6096(4) 0.39696(18) 0.68126(12) 0.0410(4) Uani 1 1 d . . . . .
H7 H 0.689437 0.360132 0.629704 0.049 Uiso 1 1 calc R U . . .
C8 C 0.7961(4) 0.4161(3) 0.75301(16) 0.0610(6) Uani 1 1 d . . . . .
H8A H 0.859127 0.335971 0.771256 0.091 Uiso 1 1 calc R U . . .
H8B H 0.720858 0.457286 0.802192 0.091 Uiso 1 1 calc R U . . .
H8C H 0.927036 0.467328 0.731185 0.091 Uiso 1 1 calc R U . . .

loop_
_atom_site_aniso_label
_atom_site_aniso_U_11
_atom_site_aniso_U_22
_atom_site_aniso_U_33
_atom_site_aniso_U_23
_atom_site_aniso_U_13
_atom_site_aniso_U_12
O1 0.0846(12) 0.0481(8) 0.0740(11) -0.0218(8) 0.0167(10) 0.0082(8)
O4 0.0447(7) 0.0477(7) 0.0388(7) -0.0060(6) 0.0109(5) 0.0007(6)
O5 0.157(2) 0.0329(7) 0.0403(8) -0.0043(6) 0.0176(11) -0.0129(10)
O6 0.0460(7) 0.0585(8) 0.0402(7) 0.0152(6) 0.0043(6) 0.0006(6)
O7 0.0771(11) 0.0543(8) 0.0486(8) 0.0238(7) -0.0208(8) -0.0237(8)
C1 0.0543(11) 0.0395(9) 0.0367(9) -0.0024(7) 0.0077(8) 0.0014(8)
C2 0.0511(11) 0.0596(13) 0.0456(10) -0.0041(9) -0.0017(8) 0.0040(10)
C3 0.0548(11) 0.0390(9) 0.0363(9) 0.0075(7) 0.0062(8) 0.0156(9)
C4 0.0662(12) 0.0301(8) 0.0332(8) 0.0025(7) 0.0127(8) -0.0022(8)
C5 0.0699(13) 0.0355(9) 0.0358(9) -0.0020(7) 0.0116(8) -0.0124(8)
C6 0.0507(10) 0.0360(8) 0.0298(8) -0.0009(6) 0.0102(7) -0.0005(8)
C7 0.0515(10) 0.0404(9) 0.0310(8) 0.0028(7) 0.0007(7) -0.0011(8)
C8 0.0549(11) 0.0795(16) 0.0484(11) 0.0085(11) -0.0077(10) -0.0103(12)

loop_
_atom_type_symbol
_atom_type_description
_atom_type_scat_dispersion_real
_atom_type_scat_dispersion_imag
_atom_type_scat_source
C C 0.0181 0.0091 'International Tables Vol C Tables 4.2.6.8 and 6.1.1.4'
H H 0.0000 0.0000 'International Tables Vol C Tables 4.2.6.8 and 6.1.1.4'
O O 0.0492 0.0322 'International Tables Vol C Tables 4.2.6.8 and 6.1.1.4'

loop_
_exptl_crystal_face_index_h
_exptl_crystal_face_index_k
_exptl_crystal_face_index_l
_exptl_crystal_face_perp_dist
0 1 1 0.2046
-1 1 -2 0.2618
0 1 -1 0.0734
0 -1 1 0.0947
2 1 0 0.3444
-2 -1 -2 0.2999
-2 -1 0 0.3211
-1 -1 2 0.3110
0 -1 -1 0.1445
-1 2 -1 0.2629
-2 1 2 0.3379
0 0 -1 0.1524
0 0 1 0.2141
0 -1 -2 0.1500
1 1 2 0.3635

loop_
_geom_angle_atom_site_label_1
_geom_angle_atom_site_label_2
_geom_angle_atom_site_label_3
_geom_angle
_geom_angle_site_symmetry_1
_geom_angle_site_symmetry_3
_geom_angle_publ_flag
C1 O4 C4 110.44(15) . . ?
C5 O5 H5A 109(2) . . ?
C3 O6 C6 111.46(15) . . ?
C7 O7 H7A 108(2) . . ?
O1 C1 O4 121.2(2) . . ?
O1 C1 C2 128.3(2) . . ?
O4 C1 C2 110.46(15) . . ?
C1 C2 C3 103.20(18) . . ?
C1 C2 H2A 111.1 . . ?
C3 C2 H2A 111.1 . . ?
C1 C2 H2B 111.1 . . ?
C3 C2 H2B 111.1 . . ?
H2A C2 H2B 109.1 . . ?
O6 C3 C2 110.31(17) . . ?
O6 C3 C4 105.46(16) . . ?
C2 C3 C4 103.81(16) . . ?
O6 C3 H3 112.2 . . ?
C2 C3 H3 112.2 . . ?
C4 C3 H3 112.2 . . ?
O4 C4 C3 104.80(15) . . ?
O4 C4 C5 110.88(17) . . ?
C3 C4 C5 104.61(16) . . ?
O4 C4 H4 112.0 . . ?
C3 C4 H4 112.0 . . ?
C5 C4 H4 112.0 . . ?
O5 C5 C4 104.40(17) . . ?
O5 C5 C6 112.62(18) . . ?
C4 C5 C6 103.05(16) . . ?
O5 C5 H5 112.1 . . ?
C4 C5 H5 112.1 . . ?
C6 C5 H5 112.1 . . ?
O6 C6 C7 109.25(15) . . ?
O6 C6 C5 106.30(15) . . ?
C7 C6 C5 114.35(16) . . ?
O6 C6 H6 108.9 . . ?
C7 C6 H6 108.9 . . ?
C5 C6 H6 108.9 . . ?
O7 C7 C8 107.31(16) . . ?
O7 C7 C6 109.77(16) . . ?
C8 C7 C6 112.01(18) . . ?
O7 C7 H7 109.2 . . ?
C8 C7 H7 109.2 . . ?
C6 C7 H7 109.2 . . ?
C7 C8 H8A 109.5 . . ?
C7 C8 H8B 109.5 . . ?
H8A C8 H8B 109.5 . . ?
C7 C8 H8C 109.5 . . ?
H8A C8 H8C 109.5 . . ?
H8B C8 H8C 109.5 . . ?

loop_
_geom_bond_atom_site_label_1
_geom_bond_atom_site_label_2
_geom_bond_distance
_geom_bond_site_symmetry_2
_geom_bond_publ_flag
O1 C1 1.195(2) . ?
O4 C1 1.345(2) . ?
O4 C4 1.450(2) . ?
O5 C5 1.418(2) . ?
O5 H5A 0.84(3) . ?
O6 C3 1.432(2) . ?
O6 C6 1.437(2) . ?
O7 C7 1.422(2) . ?
O7 H7A 0.86(3) . ?
C1 C2 1.497(3) . ?
C2 C3 1.505(3) . ?
C2 H2A 0.9700 . ?
C2 H2B 0.9700 . ?
C3 C4 1.514(3) . ?
C3 H3 0.9800 . ?
C4 C5 1.518(3) . ?
C4 H4 0.9800 . ?
C5 C6 1.530(2) . ?
C5 H5 0.9800 . ?
C6 C7 1.524(3) . ?
C6 H6 0.9800 . ?
C7 C8 1.510(3) . ?
C7 H7 0.9800 . ?
C8 H8A 0.9600 . ?
C8 H8B 0.9600 . ?
C8 H8C 0.9600 . ?

loop_
_geom_hbond_atom_site_label_D
_geom_hbond_atom_site_label_H
_geom_hbond_atom_site_label_A
_geom_hbond_distance_DH
_geom_hbond_distance_HA
_geom_hbond_distance_DA
_geom_hbond_angle_DHA
_geom_hbond_site_symmetry_A
_geom_hbond_publ_flag
O5 H5A O7 0.84(3) 1.90(3) 2.728(2) 171(3) 3_656 yes
O7 H7A O1 0.86(3) 1.99(3) 2.828(2) 163(3) 4_456 yes

loop_
_geom_torsion_atom_site_label_1
_geom_torsion_atom_site_label_2
_geom_torsion_atom_site_label_3
_geom_torsion_atom_site_label_4
_geom_torsion
_geom_torsion_site_symmetry_1
_geom_torsion_site_symmetry_2
_geom_torsion_site_symmetry_3
_geom_torsion_site_symmetry_4
_geom_torsion_publ_flag
C4 O4 C1 O1 178.39(19) . . . . ?
C4 O4 C1 C2 -1.3(2) . . . . ?
O1 C1 C2 C3 164.8(2) . . . . ?
O4 C1 C2 C3 -15.5(2) . . . . ?
C6 O6 C3 C2 124.57(19) . . . . ?
C6 O6 C3 C4 13.07(19) . . . . ?
C1 C2 C3 O6 -87.6(2) . . . . ?
C1 C2 C3 C4 25.0(2) . . . . ?
C1 O4 C4 C3 17.58(18) . . . . ?
C1 O4 C4 C5 129.92(17) . . . . ?
O6 C3 C4 O4 89.79(16) . . . . ?
C2 C3 C4 O4 -26.24(19) . . . . ?
O6 C3 C4 C5 -26.94(18) . . . . ?
C2 C3 C4 C5 -142.97(18) . . . . ?
O4 C4 C5 O5 159.60(17) . . . . ?
C3 C4 C5 O5 -87.95(19) . . . . ?
O4 C4 C5 C6 -82.55(19) . . . . ?
C3 C4 C5 C6 29.90(19) . . . . ?
C3 O6 C6 C7 -117.77(16) . . . . ?
C3 O6 C6 C5 6.10(19) . . . . ?
O5 C5 C6 O6 89.5(2) . . . . ?
C4 C5 C6 O6 -22.5(2) . . . . ?
O5 C5 C6 C7 -149.92(18) . . . . ?
C4 C5 C6 C7 98.2(2) . . . . ?
O6 C6 C7 O7 -48.52(19) . . . . ?
C5 C6 C7 O7 -167.50(16) . . . . ?
O6 C6 C7 C8 -167.62(15) . . . . ?
C5 C6 C7 C8 73.4(2) . . . . ?
